data_7239919
loop_
_publ_author_name
'Setter, Caitlin J.'
'Whittaker, Jacob J.'
'Brock, Aidan J.'
'Arachchige, Kasun'
'McMurtrie, John'
'Clegg, Jack Kay'
'Pfrunder, Michael Craig'

_publ_section_title
;
 Straightening Out Halogen Bonds
;
_journal_name_full CrystEngComm
_journal_paper_doi 10.1039/D0CE00176G
_journal_year 2020
_chemical_formula_moiety 'C6 F4 I2, 2(C17 H10 N2 O2)'
_chemical_formula_sum 'C40 H20 F4 I2 N4 O4'
_chemical_formula_weight 950.40
_space_group_crystal_system triclinic
_space_group_IT_number 2
_space_group_name_Hall '-P 1'
_space_group_name_H-M_alt 'P -1'
_atom_sites_solution_hydrogens mixed
_atom_sites_solution_primary 'intrinsic phasing'
_audit_creation_date 2020-01-09
_audit_creation_method
;
Olex2 1.2
(compiled 2018.05.29 svn.r3508 for OlexSys, GUI svn.r5506)
;
_audit_update_record
;
2020-01-09 deposited with the CCDC.	2020-02-11 downloaded from the CCDC.
;
_cell_angle_alpha 71.17(3)
_cell_angle_beta 87.33(3)
_cell_angle_gamma 82.84(3)
_cell_formula_units_Z 1
_cell_length_a 3.9340(8)
_cell_length_b 14.576(3)
_cell_length_c 16.601(3)
_cell_measurement_reflns_used 12077
_cell_measurement_temperature 100(2)
_cell_measurement_theta_max 26.371
_cell_measurement_theta_min 1.630
_cell_volume 893.9(3)
_computing_cell_refinement 'XDS (Kabsch, 1993)'
_computing_data_collection 'BluIce (McPhillips, 2002)'
_computing_data_reduction 'XDS (Kabsch, 1993)'
_computing_molecular_graphics 'Olex2 (Dolomanov et al., 2009)'
_computing_publication_material 'Olex2 (Dolomanov et al., 2009)'
_computing_structure_refinement 'ShelXL (Sheldrick, 2015)'
_computing_structure_solution 'SHELXT 2014/5 (Sheldrick, 2014)'
_diffrn_ambient_temperature 100(2)
_diffrn_measured_fraction_theta_full 0.883
_diffrn_measured_fraction_theta_max 0.882
_diffrn_measurement_device_type 'ADSC Quantum 210r'
_diffrn_measurement_method 'Phi Scan'
_diffrn_radiation_monochromator 'Silicon Double Crystal'
_diffrn_radiation_type synchrotron
_diffrn_radiation_wavelength 0.7108
_diffrn_reflns_av_R_equivalents 0.0310
_diffrn_reflns_av_unetI/netI 0.0294
_diffrn_reflns_Laue_measured_fraction_full 0.883
_diffrn_reflns_Laue_measured_fraction_max 0.882
_diffrn_reflns_limit_h_max 4
_diffrn_reflns_limit_h_min -4
_diffrn_reflns_limit_k_max 18
_diffrn_reflns_limit_k_min -18
_diffrn_reflns_limit_l_max 20
_diffrn_reflns_limit_l_min -20
_diffrn_reflns_number 12077
_diffrn_reflns_point_group_measured_fraction_full 0.883
_diffrn_reflns_point_group_measured_fraction_max 0.882
_diffrn_reflns_theta_full 26.000
_diffrn_reflns_theta_max 26.371
_diffrn_reflns_theta_min 1.630
_diffrn_source 'MX1 Beamline Australian Synchrotron'
_exptl_absorpt_coefficient_mu 1.829
_exptl_absorpt_correction_type multi-scan
_exptl_absorpt_process_details 'XDS (Kabsch, 1993)'
_exptl_crystal_colour colourless
_exptl_crystal_density_diffrn 1.765
_exptl_crystal_density_method 'not measured'
_exptl_crystal_description plate
_exptl_crystal_F_000 462
_exptl_crystal_size_max 0.1
_exptl_crystal_size_mid 0.05
_exptl_crystal_size_min 0.05
_refine_diff_density_max 0.624
_refine_diff_density_min -1.505
_refine_diff_density_rms 0.111
_refine_ls_extinction_coef 0.095(6)
_refine_ls_extinction_expression Fc^*^=kFc[1+0.001xFc^2^\l^3^/sin(2\q)]^-1/4^
_refine_ls_extinction_method 'SHELXL-2018/3 (Sheldrick 2018)'
_refine_ls_goodness_of_fit_ref 1.044
_refine_ls_hydrogen_treatment mixed
_refine_ls_matrix_type full
_refine_ls_number_parameters 248
_refine_ls_number_reflns 3205
_refine_ls_number_restraints 1
_refine_ls_restrained_S_all 1.044
_refine_ls_R_factor_all 0.0301
_refine_ls_R_factor_gt 0.0297
_refine_ls_shift/su_max 0.001
_refine_ls_shift/su_mean 0.000
_refine_ls_structure_factor_coef Fsqd
_refine_ls_weighting_details 'w=1/[\s^2^(Fo^2^)+(0.0648P)^2^+0.6028P] where P=(Fo^2^+2Fc^2^)/3'
_refine_ls_weighting_scheme calc
_refine_ls_wR_factor_gt 0.0840
_refine_ls_wR_factor_ref 0.0844
_reflns_Friedel_coverage 0.000
_reflns_number_gt 3116
_reflns_number_total 3205
_reflns_threshold_expression 'I > 2\s(I)'
_cod_data_source_file d0ce00176g2.cif
_cod_data_source_block pbnpdH14DITFB
_cod_depositor_comments
;
The following automatic conversions were performed:

data item '_exptl_absorpt_correction_type' value 'Multi-Scan' was
changed to 'multi-scan' in accordance with the
/home/data/users/saulius/crontab/automatic-downloads/rss-feeds/RSC/lib/dictionaries/cif_core.dic
dictionary named 'cif_core.dic' version 2.4.2 last updated on
2011-04-26.

Automatic conversion script
Id: cif_fix_values 7556 2019-12-06 15:28:31Z antanas 
;
_cod_original_cell_volume 893.9(4)
_cod_database_code 7239919
_shelx_shelxl_version_number 2018/3
_shelx_space_group_comment
;
The symmetry employed for this shelxl refinement is uniquely defined
by the following loop, which should always be used as a source of
symmetry information in preference to the above space-group names.
They are only intended as comments.
;
_olex2_refinement_description
;
1. Fixed Uiso
 At 1.2 times of:
  All C(H) groups
 At 1.5 times of:
  All O(H) groups
2. Restrained distances
 H2-O2
 0.87 with sigma of 0.02
3.a Aromatic/amide H refined with riding coordinates:
 C15(H15), C16(H16), C6(H6), C13(H13), C7(H7), C12(H12), C3(H3), C4(H4), C9(H9)
;
_olex2_submission_special_instructions 'No special instructions were received'

loop_
_space_group_symop_operation_xyz
'x, y, z'
'-x, -y, -z'

loop_
_atom_site_label
_atom_site_type_symbol
_atom_site_fract_x
_atom_site_fract_y
_atom_site_fract_z
_atom_site_U_iso_or_equiv
_atom_site_adp_type
_atom_site_occupancy
_atom_site_site_symmetry_order
_atom_site_calc_flag
_atom_site_refinement_flags_posn
I1 I 1.08271(4) -0.26333(2) 0.46210(2) 0.02177(14) Uani 1 1 d .
F2 F 1.4925(5) -0.37134(12) 0.34010(11) 0.0338(4) Uani 1 1 d .
F1 F 1.1927(6) -0.44953(13) 0.63200(12) 0.0352(5) Uani 1 1 d .
O1 O -0.3314(6) 0.53933(14) 0.04702(13) 0.0266(5) Uani 1 1 d .
O2 O -0.2095(6) 0.35789(14) 0.10062(13) 0.0252(4) Uani 1 1 d D
H2 H -0.298(10) 0.4136(19) 0.068(2) 0.038 Uiso 1 1 d DR
C19 C 1.3306(7) -0.40424(18) 0.48472(18) 0.0201(6) Uani 1 1 d .
N2 N 0.7223(7) -0.06705(19) 0.42787(19) 0.0329(6) Uani 1 1 d .
C15 C 0.4214(7) 0.18195(19) 0.35370(19) 0.0236(6) Uani 1 1 d .
H15 H 0.515821 0.178987 0.406246 0.028 Uiso 1 1 calc R
C18 C 1.4939(7) -0.43386(19) 0.41988(18) 0.0223(6) Uani 1 1 d .
C16 C 0.2732(7) 0.27045(18) 0.29790(18) 0.0225(6) Uani 1 1 d .
H16 H 0.271243 0.328485 0.312357 0.027 Uiso 1 1 calc R
C11 C 0.1288(7) 0.27512(18) 0.22180(17) 0.0210(6) Uani 1 1 d .
C14 C 0.4273(7) 0.09747(18) 0.33008(18) 0.0228(6) Uani 1 1 d .
C17 C 0.5916(8) 0.0054(2) 0.3857(2) 0.0254(6) Uani 1 1 d .
C8 C -0.1643(7) 0.54500(19) 0.10704(17) 0.0202(6) Uani 1 1 d .
C10 C -0.0345(7) 0.36842(18) 0.16200(17) 0.0204(6) Uani 1 1 d .
C20 C 1.3432(8) -0.4729(2) 0.56551(19) 0.0230(5) Uani 1 1 d .
C6 C -0.0051(7) 0.66179(19) 0.18071(18) 0.0233(6) Uani 1 1 d .
H6 H 0.085799 0.607954 0.227100 0.028 Uiso 1 1 calc R
C13 C 0.2807(8) 0.10092(19) 0.25404(19) 0.0260(6) Uani 1 1 d .
H13 H 0.283507 0.043032 0.239308 0.031 Uiso 1 1 calc R
N1 N -0.1177(8) 1.01117(19) 0.11654(19) 0.0364(6) Uani 1 1 d .
C7 C 0.0000(8) 0.7560(2) 0.18286(19) 0.0251(6) Uani 1 1 d .
H7 H 0.091359 0.766984 0.230474 0.030 Uiso 1 1 calc R
C12 C 0.1306(7) 0.18958(19) 0.19991(19) 0.0237(6) Uani 1 1 d .
H12 H 0.029473 0.192312 0.148205 0.028 Uiso 1 1 calc R
C2 C -0.1324(7) 0.83475(19) 0.11337(19) 0.0241(6) Uani 1 1 d .
C3 C -0.2692(8) 0.81920(19) 0.04346(19) 0.0253(6) Uani 1 1 d .
H3 H -0.357664 0.872994 -0.003292 0.030 Uiso 1 1 calc R
C4 C -0.2750(8) 0.72459(19) 0.04284(18) 0.0234(6) Uani 1 1 d .
H4 H -0.369728 0.713403 -0.004299 0.028 Uiso 1 1 calc R
C5 C -0.1413(7) 0.64513(18) 0.11170(17) 0.0211(6) Uani 1 1 d .
C9 C -0.0032(7) 0.45930(18) 0.16890(18) 0.0210(5) Uani 1 1 d .
H9 H 0.123777 0.464663 0.214155 0.025 Uiso 1 1 calc R
C1 C -0.1244(8) 0.9333(2) 0.1154(2) 0.0281(6) Uani 1 1 d .

loop_
_atom_site_aniso_label
_atom_site_aniso_U_11
_atom_site_aniso_U_22
_atom_site_aniso_U_33
_atom_site_aniso_U_23
_atom_site_aniso_U_13
_atom_site_aniso_U_12
I1 0.02008(17) 0.01358(15) 0.03020(18) -0.00530(9) -0.00196(9) -0.00057(8)
F2 0.0494(11) 0.0216(8) 0.0227(9) 0.0003(7) 0.0015(8) 0.0043(7)
F1 0.0526(12) 0.0240(9) 0.0245(9) -0.0064(7) 0.0077(9) 0.0057(8)
O1 0.0349(11) 0.0177(9) 0.0259(11) -0.0037(8) -0.0069(9) -0.0043(8)
O2 0.0345(11) 0.0160(9) 0.0231(10) -0.0028(7) -0.0034(9) -0.0042(8)
C19 0.0198(12) 0.0140(12) 0.0267(15) -0.0072(10) -0.0042(11) 0.0005(9)
N2 0.0393(15) 0.0187(13) 0.0365(15) -0.0045(11) -0.0007(13) 0.0010(11)
C15 0.0258(14) 0.0168(12) 0.0268(14) -0.0049(10) -0.0033(12) -0.0012(10)
C18 0.0255(13) 0.0177(12) 0.0205(13) -0.0021(10) -0.0007(11) -0.0014(10)
C16 0.0273(14) 0.0142(12) 0.0250(14) -0.0048(10) -0.0004(11) -0.0025(10)
C11 0.0225(13) 0.0159(12) 0.0224(13) -0.0030(10) 0.0034(11) -0.0043(9)
C14 0.0246(13) 0.0137(12) 0.0265(14) -0.0021(10) 0.0016(11) -0.0012(10)
C17 0.0279(14) 0.0170(14) 0.0293(15) -0.0053(11) 0.0016(12) -0.0022(11)
C8 0.0224(12) 0.0179(12) 0.0209(13) -0.0061(10) 0.0008(11) -0.0050(9)
C10 0.0225(13) 0.0180(12) 0.0196(13) -0.0037(10) 0.0019(11) -0.0050(10)
C20 0.0269(13) 0.0179(12) 0.0250(14) -0.0084(10) 0.0013(11) -0.0016(9)
C6 0.0282(14) 0.0175(12) 0.0230(14) -0.0044(10) -0.0029(11) -0.0028(10)
C13 0.0329(15) 0.0148(12) 0.0291(15) -0.0058(10) 0.0038(12) -0.0033(10)
N1 0.0480(17) 0.0214(13) 0.0401(16) -0.0093(11) -0.0032(13) -0.0060(11)
C7 0.0304(14) 0.0199(13) 0.0248(14) -0.0057(10) -0.0019(12) -0.0057(10)
C12 0.0277(14) 0.0182(12) 0.0243(14) -0.0053(10) -0.0005(11) -0.0033(10)
C2 0.0284(14) 0.0148(12) 0.0280(15) -0.0052(10) 0.0016(12) -0.0039(10)
C3 0.0295(15) 0.0174(12) 0.0253(14) -0.0019(10) 0.0004(12) -0.0028(10)
C4 0.0279(14) 0.0191(13) 0.0218(14) -0.0041(10) -0.0018(11) -0.0033(10)
C5 0.0228(13) 0.0160(12) 0.0225(13) -0.0034(10) 0.0023(11) -0.0029(9)
C9 0.0259(13) 0.0158(12) 0.0202(13) -0.0040(10) -0.0021(11) -0.0026(10)
C1 0.0345(16) 0.0218(14) 0.0271(15) -0.0056(11) -0.0016(13) -0.0049(11)

loop_
_atom_type_symbol
_atom_type_description
_atom_type_scat_dispersion_real
_atom_type_scat_dispersion_imag
_atom_type_scat_source
C C 0.0033 0.0016 'International Tables Vol C Tables 4.2.6.8 and 6.1.1.4'
H H 0.0000 0.0000 'International Tables Vol C Tables 4.2.6.8 and 6.1.1.4'
F F 0.0171 0.0103 'International Tables Vol C Tables 4.2.6.8 and 6.1.1.4'
I I -0.4742 1.8119 'International Tables Vol C Tables 4.2.6.8 and 6.1.1.4'
N N 0.0061 0.0033 'International Tables Vol C Tables 4.2.6.8 and 6.1.1.4'
O O 0.0106 0.0060 'International Tables Vol C Tables 4.2.6.8 and 6.1.1.4'

loop_
_geom_angle_atom_site_label_1
_geom_angle_atom_site_label_2
_geom_angle_atom_site_label_3
_geom_angle
_geom_angle_site_symmetry_1
_geom_angle_site_symmetry_3
C10 O2 H2 110(3) . .
C18 C19 I1 121.6(2) . .
C18 C19 C20 116.6(2) . .
C20 C19 I1 121.7(2) . .
C16 C15 H15 120.9 . .
C16 C15 C14 118.3(3) . .
C14 C15 H15 120.9 . .
F2 C18 C19 120.0(2) . .
F2 C18 C20 118.2(3) . 2_846
C20 C18 C19 121.8(3) 2_846 .
C15 C16 H16 119.4 . .
C11 C16 C15 121.2(3) . .
C11 C16 H16 119.4 . .
C16 C11 C10 122.1(2) . .
C16 C11 C12 119.7(3) . .
C12 C11 C10 118.2(3) . .
C15 C14 C17 119.1(3) . .
C13 C14 C15 121.1(3) . .
C13 C14 C17 119.8(3) . .
N2 C17 C14 178.7(3) . .
O1 C8 C5 117.2(2) . .
O1 C8 C9 121.2(2) . .
C9 C8 C5 121.6(3) . .
O2 C10 C11 114.3(2) . .
O2 C10 C9 122.2(3) . .
C9 C10 C11 123.5(3) . .
F1 C20 C19 120.2(3) . .
F1 C20 C18 118.2(3) . 2_846
C18 C20 C19 121.6(3) 2_846 .
C7 C6 H6 119.5 . .
C7 C6 C5 120.9(3) . .
C5 C6 H6 119.5 . .
C14 C13 H13 120.2 . .
C12 C13 C14 119.7(3) . .
C12 C13 H13 120.2 . .
C6 C7 H7 120.6 . .
C6 C7 C2 118.8(3) . .
C2 C7 H7 120.6 . .
C11 C12 H12 120.0 . .
C13 C12 C11 119.9(3) . .
C13 C12 H12 120.0 . .
C7 C2 C1 118.8(3) . .
C3 C2 C7 121.0(3) . .
C3 C2 C1 120.3(3) . .
C2 C3 H3 120.3 . .
C4 C3 C2 119.4(3) . .
C4 C3 H3 120.3 . .
C3 C4 H4 119.9 . .
C3 C4 C5 120.2(3) . .
C5 C4 H4 119.9 . .
C6 C5 C8 123.3(2) . .
C6 C5 C4 119.7(2) . .
C4 C5 C8 116.9(3) . .
C8 C9 H9 120.4 . .
C10 C9 C8 119.3(3) . .
C10 C9 H9 120.4 . .
N1 C1 C2 179.7(3) . .

loop_
_geom_bond_atom_site_label_1
_geom_bond_atom_site_label_2
_geom_bond_distance
_geom_bond_site_symmetry_2
I1 C19 2.085(3) .
F2 C18 1.343(3) .
F1 C20 1.348(3) .
O1 C8 1.249(4) .
O2 H2 0.855(19) .
O2 C10 1.315(4) .
C19 C18 1.387(4) .
C19 C20 1.389(4) .
N2 C17 1.136(4) .
C15 H15 0.9500 .
C15 C16 1.398(4) .
C15 C14 1.405(4) .
C18 C20 1.379(4) 2_846
C16 H16 0.9500 .
C16 C11 1.387(4) .
C11 C10 1.489(4) .
C11 C12 1.406(4) .
C14 C17 1.452(4) .
C14 C13 1.396(5) .
C8 C5 1.500(4) .
C8 C9 1.432(4) .
C10 C9 1.387(4) .
C6 H6 0.9500 .
C6 C7 1.388(4) .
C6 C5 1.388(4) .
C13 H13 0.9500 .
C13 C12 1.391(4) .
N1 C1 1.145(4) .
C7 H7 0.9500 .
C7 C2 1.404(4) .
C12 H12 0.9500 .
C2 C3 1.395(5) .
C2 C1 1.452(4) .
C3 H3 0.9500 .
C3 C4 1.385(4) .
C4 H4 0.9500 .
C4 C5 1.405(4) .
C9 H9 0.9500 .

loop_
_geom_torsion_atom_site_label_1
_geom_torsion_atom_site_label_2
_geom_torsion_atom_site_label_3
_geom_torsion_atom_site_label_4
_geom_torsion
_geom_torsion_site_symmetry_4
I1 C19 C18 F2 -0.5(4) .
I1 C19 C18 C20 -179.7(2) 2_846
I1 C19 C20 F1 0.1(4) .
I1 C19 C20 C18 179.7(2) 2_846
O1 C8 C5 C6 170.9(3) .
O1 C8 C5 C4 -7.3(4) .
O1 C8 C9 C10 -0.2(4) .
O2 C10 C9 C8 -0.4(4) .
C15 C16 C11 C10 179.2(3) .
C15 C16 C11 C12 0.0(4) .
C15 C14 C13 C12 1.0(4) .
C18 C19 C20 F1 179.5(3) .
C18 C19 C20 C18 -0.8(5) 2_846
C16 C15 C14 C17 177.7(3) .
C16 C15 C14 C13 -1.7(4) .
C16 C11 C10 O2 -168.9(2) .
C16 C11 C10 C9 12.0(4) .
C16 C11 C12 C13 -0.8(4) .
C11 C10 C9 C8 178.7(2) .
C14 C15 C16 C11 1.3(4) .
C14 C13 C12 C11 0.3(4) .
C17 C14 C13 C12 -178.5(3) .
C10 C11 C12 C13 180.0(2) .
C20 C19 C18 F2 -180.0(3) .
C20 C19 C18 C20 0.8(5) 2_846
C6 C7 C2 C3 0.5(4) .
C6 C7 C2 C1 -179.5(3) .
C7 C6 C5 C8 -178.0(3) .
C7 C6 C5 C4 0.2(4) .
C7 C2 C3 C4 0.1(4) .
C12 C11 C10 O2 10.3(3) .
C12 C11 C10 C9 -168.8(3) .
C2 C3 C4 C5 -0.6(4) .
C3 C4 C5 C8 178.7(2) .
C3 C4 C5 C6 0.4(4) .
C5 C8 C9 C10 179.5(2) .
C5 C6 C7 C2 -0.6(4) .
C9 C8 C5 C6 -8.8(4) .
C9 C8 C5 C4 173.0(3) .
C1 C2 C3 C4 -179.9(3) .
